data_7111386
loop_
_publ_author_name
'Chiu, Pauline'
'Leung, Sze Kar'

_publ_section_title
;
 Stoichiometric and catalytic reductive aldol cyclizations of alkynediones
 induced by Stryker's reagent
;
_journal_issue 20
_journal_name_full 'Chemical Communications'
_journal_page_first 2308
_journal_page_last 2309
_journal_paper_doi 10.1039/b407842j
_journal_year 2004
_chemical_formula_moiety 'C14 H20 O4'
_chemical_formula_sum 'C14 H20 O4'
_chemical_formula_weight 252.30
_chemical_name_systematic
;
?
;
_space_group_IT_number 2
_symmetry_cell_setting triclinic
_symmetry_space_group_name_Hall '-P 1'
_symmetry_space_group_name_H-M 'P -1'
_atom_sites_solution_hydrogens geom
_atom_sites_solution_primary direct
_atom_sites_solution_secondary difmap
_audit_creation_method SHELXL-97
_cell_angle_alpha 77.73(3)
_cell_angle_beta 76.61(3)
_cell_angle_gamma 89.91(3)
_cell_formula_units_Z 2
_cell_length_a 7.3680(15)
_cell_length_b 9.1860(18)
_cell_length_c 10.640(2)
_cell_measurement_reflns_used 0
_cell_measurement_temperature 293(2)
_cell_measurement_theta_max 0
_cell_measurement_theta_min 0
_cell_volume 683.7(3)
_computing_cell_refinement Scalepack
_computing_data_collection Marcontrol
_computing_data_reduction Denzo
_computing_molecular_graphics 'Ortep-3 for Windows (Farrugia, 1997)'
_computing_publication_material 'WinGX publication routines (Farrugia, 1999)'
_computing_structure_refinement 'SHELXL-97 (Sheldrick, 1997)'
_computing_structure_solution 'SHELXS-97 (Sheldrick, 1997)'
_diffrn_ambient_temperature 293(2)
_diffrn_measured_fraction_theta_full 0.763
_diffrn_measured_fraction_theta_max 0.763
_diffrn_measurement_device_type 'marresearch IPDS mar300'
_diffrn_measurement_method Oscillation
_diffrn_radiation_monochromator graphite
_diffrn_radiation_source 'fine-focus sealed tube'
_diffrn_radiation_type MoK\a
_diffrn_radiation_wavelength 0.71073
_diffrn_reflns_av_R_equivalents 0.0234
_diffrn_reflns_av_sigmaI/netI 0.0448
_diffrn_reflns_limit_h_max 8
_diffrn_reflns_limit_h_min -8
_diffrn_reflns_limit_k_max 10
_diffrn_reflns_limit_k_min -10
_diffrn_reflns_limit_l_max 12
_diffrn_reflns_limit_l_min -11
_diffrn_reflns_number 3246
_diffrn_reflns_theta_full 25.53
_diffrn_reflns_theta_max 25.53
_diffrn_reflns_theta_min 2.02
_exptl_absorpt_coefficient_mu 0.089
_exptl_absorpt_correction_T_max 0.9825
_exptl_absorpt_correction_T_min 0.9654
_exptl_absorpt_correction_type none
_exptl_crystal_colour colorless
_exptl_crystal_density_diffrn 1.226
_exptl_crystal_density_method 'not measured'
_exptl_crystal_description prism
_exptl_crystal_F_000 272
_exptl_crystal_size_max 0.40
_exptl_crystal_size_mid 0.30
_exptl_crystal_size_min 0.20
_refine_diff_density_max 0.266
_refine_diff_density_min -0.284
_refine_diff_density_rms 0.079
_refine_ls_extinction_method none
_refine_ls_goodness_of_fit_ref 1.105
_refine_ls_hydrogen_treatment mixed
_refine_ls_matrix_type full
_refine_ls_number_parameters 163
_refine_ls_number_reflns 1933
_refine_ls_number_restraints 0
_refine_ls_restrained_S_all 1.105
_refine_ls_R_factor_all 0.0743
_refine_ls_R_factor_gt 0.0627
_refine_ls_shift/su_max 0.000
_refine_ls_shift/su_mean 0.000
_refine_ls_structure_factor_coef Fsqd
_refine_ls_weighting_details 'calc w=1/[\s^2^(Fo^2^)+(0.1240P)^2^+0.0838P] where P=(Fo^2^+2Fc^2^)/3'
_refine_ls_weighting_scheme calc
_refine_ls_wR_factor_gt 0.1825
_refine_ls_wR_factor_ref 0.1917
_reflns_number_gt 1500
_reflns_number_total 1933
_reflns_threshold_expression >2sigma(I)
_cod_data_source_file b407842jsup1.cif
_cod_data_source_block mar269a
_cod_original_cell_volume 683.7(2)
_cod_database_code 7111386

loop_
_symmetry_equiv_pos_as_xyz
'x, y, z'
'-x, -y, -z'

loop_
_atom_site_label
_atom_site_type_symbol
_atom_site_fract_x
_atom_site_fract_y
_atom_site_fract_z
_atom_site_U_iso_or_equiv
_atom_site_adp_type
_atom_site_occupancy
_atom_site_symmetry_multiplicity
_atom_site_calc_flag
_atom_site_refinement_flags
O1 O 0.1753(3) -0.2014(2) 0.4766(2) 0.0739(6) Uani 1 1 d .
O2 O 0.2158(2) 0.1636(2) 0.42598(16) 0.0578(5) Uani 1 1 d .
H2 H 0.1450 0.2317 0.4151 0.087 Uiso 1 1 calc R
O3 O 0.4584(4) 0.4799(3) 0.2001(3) 0.1095(10) Uani 1 1 d .
O4 O 0.1780(3) 0.4036(2) 0.1922(3) 0.0983(8) Uani 1 1 d .
C1 C 0.3977(3) -0.0190(3) 0.3372(2) 0.0455(6) Uani 1 1 d .
C2 C 0.2670(3) 0.1061(2) 0.3077(2) 0.0427(6) Uani 1 1 d .
C3 C 0.4037(3) 0.2227(3) 0.1979(2) 0.0510(6) Uani 1 1 d .
C4 C 0.5944(3) 0.1935(3) 0.2326(3) 0.0650(8) Uani 1 1 d .
H4A H 0.6954 0.2117 0.1535 0.078 Uiso 1 1 calc R
H4B H 0.6171 0.2554 0.2913 0.078 Uiso 1 1 calc R
C5 C 0.5739(3) 0.0345(3) 0.2991(3) 0.0600(7) Uani 1 1 d .
H5 H 0.6744 -0.0229 0.3132 0.072 Uiso 1 1 calc R
C6 C 0.3365(3) -0.1711(3) 0.4149(2) 0.0521(6) Uani 1 1 d .
C7 C 0.4760(4) -0.2893(3) 0.4162(3) 0.0699(8) Uani 1 1 d .
H7A H 0.4164 -0.3817 0.4704 0.105 Uiso 1 1 calc R
H7B H 0.5757 -0.2605 0.4514 0.105 Uiso 1 1 calc R
H7C H 0.5254 -0.3016 0.3275 0.105 Uiso 1 1 calc R
C8 C 0.0914(3) 0.0625(3) 0.2685(2) 0.0493(6) Uani 1 1 d .
H8A H 0.0257 -0.0214 0.3351 0.059 Uiso 1 1 calc R
H8B H 0.0095 0.1453 0.2663 0.059 Uiso 1 1 calc R
C9 C 0.1346(4) 0.0207(3) 0.1347(3) 0.0633(8) Uani 1 1 d .
H9A H 0.2118 -0.0650 0.1372 0.076 Uiso 1 1 calc R
H9B H 0.0192 -0.0062 0.1141 0.076 Uiso 1 1 calc R
C10 C 0.2354(4) 0.1500(4) 0.0286(3) 0.0703(8) Uani 1 1 d .
H10A H 0.1570 0.2350 0.0246 0.084 Uiso 1 1 calc R
H10B H 0.2608 0.1228 -0.0568 0.084 Uiso 1 1 calc R
C11 C 0.4185(4) 0.1920(3) 0.0586(2) 0.0604(7) Uani 1 1 d .
H11A H 0.4747 0.2804 -0.0066 0.072 Uiso 1 1 calc R
H11B H 0.5027 0.1120 0.0476 0.072 Uiso 1 1 calc R
C12 C 0.3535(4) 0.3809(3) 0.1990(3) 0.0708(8) Uani 1 1 d .
C13 C 0.1111(7) 0.5531(4) 0.1959(7) 0.154(2) Uani 1 1 d .
H13A H 0.1981 0.6070 0.2275 0.185 Uiso 1 1 calc R
H13B H 0.1126 0.6052 0.1062 0.185 Uiso 1 1 calc R
C14 C -0.0508(8) 0.5571(6) 0.2676(8) 0.206(4) Uani 1 1 d .
H14A H -0.0819 0.6591 0.2650 0.309 Uiso 1 1 calc R
H14B H -0.0540 0.5073 0.3571 0.309 Uiso 1 1 calc R
H14C H -0.1395 0.5081 0.2351 0.309 Uiso 1 1 calc R

loop_
_atom_site_aniso_label
_atom_site_aniso_U_11
_atom_site_aniso_U_22
_atom_site_aniso_U_33
_atom_site_aniso_U_23
_atom_site_aniso_U_13
_atom_site_aniso_U_12
O1 0.0527(11) 0.0673(13) 0.0817(15) 0.0040(10) 0.0053(10) 0.0065(9)
O2 0.0518(10) 0.0733(12) 0.0534(11) -0.0274(8) -0.0103(8) 0.0102(8)
O3 0.1086(19) 0.0614(14) 0.154(3) -0.0312(14) -0.0142(16) -0.0215(13)
O4 0.0808(16) 0.0522(13) 0.146(2) -0.0093(12) -0.0074(14) 0.0162(11)
C1 0.0354(11) 0.0590(15) 0.0442(13) -0.0156(10) -0.0096(10) 0.0050(10)
C2 0.0360(11) 0.0509(14) 0.0413(13) -0.0123(10) -0.0072(10) 0.0021(9)
C3 0.0450(13) 0.0518(15) 0.0519(15) -0.0111(10) -0.0028(11) -0.0031(10)
C4 0.0430(13) 0.079(2) 0.0688(18) -0.0173(14) -0.0047(12) -0.0122(12)
C5 0.0371(13) 0.0781(19) 0.0640(17) -0.0144(13) -0.0116(11) 0.0043(12)
C6 0.0458(13) 0.0634(16) 0.0489(15) -0.0150(11) -0.0121(12) 0.0116(11)
C7 0.0639(17) 0.0642(18) 0.083(2) -0.0176(14) -0.0186(15) 0.0182(13)
C8 0.0366(12) 0.0597(15) 0.0509(14) -0.0076(11) -0.0129(10) 0.0011(10)
C9 0.0580(15) 0.0832(19) 0.0548(17) -0.0189(13) -0.0221(13) -0.0058(13)
C10 0.0751(18) 0.090(2) 0.0466(16) -0.0132(13) -0.0182(14) 0.0060(15)
C11 0.0612(16) 0.0622(17) 0.0475(16) -0.0049(11) 0.0009(12) -0.0027(12)
C12 0.0664(18) 0.0588(18) 0.076(2) -0.0105(13) 0.0027(15) -0.0011(15)
C13 0.119(4) 0.058(2) 0.242(6) -0.011(3) 0.025(4) 0.030(2)
C14 0.132(4) 0.084(3) 0.317(9) 0.002(4) 0.076(5) 0.034(3)

loop_
_atom_type_symbol
_atom_type_description
_atom_type_scat_dispersion_real
_atom_type_scat_dispersion_imag
_atom_type_scat_source
O O 0.0106 0.0060 'International Tables Vol C Tables 4.2.6.8 and 6.1.1.4'
C C 0.0033 0.0016 'International Tables Vol C Tables 4.2.6.8 and 6.1.1.4'
H H 0.0000 0.0000 'International Tables Vol C Tables 4.2.6.8 and 6.1.1.4'

loop_
_geom_angle_atom_site_label_1
_geom_angle_atom_site_label_2
_geom_angle_atom_site_label_3
_geom_angle
C12 O4 C13 117.5(3)
C5 C1 C6 124.6(2)
C5 C1 C2 110.0(2)
C6 C1 C2 124.82(19)
O2 C2 C8 109.82(16)
O2 C2 C1 105.65(17)
C8 C2 C1 116.14(18)
O2 C2 C3 109.01(17)
C8 C2 C3 114.48(18)
C1 C2 C3 101.04(17)
C12 C3 C4 110.6(2)
C12 C3 C11 110.1(2)
C4 C3 C11 107.8(2)
C12 C3 C2 112.9(2)
C4 C3 C2 103.27(19)
C11 C3 C2 111.74(18)
C5 C4 C3 102.74(19)
C1 C5 C4 113.4(2)
O1 C6 C1 121.2(2)
O1 C6 C7 119.9(2)
C1 C6 C7 118.9(2)
C9 C8 C2 112.56(18)
C10 C9 C8 110.2(2)
C9 C10 C11 110.2(2)
C10 C11 C3 115.9(2)
O3 C12 O4 122.0(3)
O3 C12 C3 125.5(3)
O4 C12 C3 112.4(3)
C14 C13 O4 115.3(4)

loop_
_geom_bond_atom_site_label_1
_geom_bond_atom_site_label_2
_geom_bond_distance
O1 C6 1.217(3)
O2 C2 1.438(3)
O3 C12 1.198(4)
O4 C12 1.326(4)
O4 C13 1.463(4)
C1 C5 1.328(3)
C1 C6 1.475(4)
C1 C2 1.527(3)
C2 C8 1.526(3)
C2 C3 1.566(3)
C3 C12 1.501(4)
C3 C4 1.543(4)
C3 C11 1.546(4)
C4 C5 1.473(4)
C6 C7 1.494(4)
C8 C9 1.516(3)
C9 C10 1.511(4)
C10 C11 1.524(4)
C13 C14 1.264(6)
